data_4500074
loop_
_publ_author_name
'Eric Demers'
'Thierry Maris'
'James D. Wuest'

_publ_section_title
;
 Molecular Tectonics. Porous Hydrogen-Bonded Networks Built from
 Derivatives of 2,2',7,7'-Tetraphenyl-9,9'-spirobi[9H-fluorene]
;
_journal_name_full 'Cryst. Growth & Design'
_journal_page_first 1227
_journal_page_last 1235
_journal_paper_doi 10.1021/cg049575o
_journal_volume 5
_journal_year 2005
_chemical_absolute_configuration unk
_chemical_compound_source 'Synthesized by the authors. See text'
_chemical_formula_moiety '2(C61 H44 N20), 14 (C2 H6 O S), 3 (H2 O)'
_chemical_formula_sum 'C150 H178 N40 O17 S14'
_chemical_formula_weight 3262.16
_chemical_name_systematic
; 
 ? 
;
_space_group_IT_number 1
_symmetry_cell_setting triclinic
_symmetry_space_group_name_Hall 'P 1'
_symmetry_space_group_name_H-M 'P 1'
_atom_sites_solution_hydrogens geom
_atom_sites_solution_primary direct
_atom_sites_solution_secondary difmap
_audit_creation_method SHELXL-97
_cell_angle_alpha 81.076(8)
_cell_angle_beta 74.960(8)
_cell_angle_gamma 70.755(8)
_cell_formula_units_Z 1
_cell_length_a 13.458(2)
_cell_length_b 17.788(2)
_cell_length_c 20.721(3)
_cell_measurement_reflns_used 345
_cell_measurement_temperature 100(2)
_cell_measurement_theta_max 78.00
_cell_measurement_theta_min 5.20
_cell_volume 4509.6(11)
_computing_cell_refinement 'SMART (Bruker, 2003)'
_computing_data_collection 'SMART (Bruker, 2003)'
_computing_data_reduction 'SAINT (Bruker, 2004)'
_computing_molecular_graphics 'SHELXTL (Bruker, 1997)'
_computing_publication_material 'UdMX (local program)'
_computing_structure_refinement 'SHELXL97 (Sheldrick, 1997)'
_computing_structure_solution 'SIR2000 (Burla et al, 2000)'
_diffrn_ambient_temperature 100(2)
_diffrn_detector_area_resol_mean 5.5
_diffrn_measured_fraction_theta_full 0.913
_diffrn_measured_fraction_theta_max 0.913
_diffrn_measurement_device_type 'Bruker Smart 6000'
_diffrn_measurement_method \w
_diffrn_radiation_monochromator 'Montel 200 optics'
_diffrn_radiation_source 'rotating anode'
_diffrn_radiation_type CuK\a
_diffrn_radiation_wavelength 1.54178
_diffrn_reflns_av_R_equivalents 0.078
_diffrn_reflns_av_sigmaI/netI 0.0981
_diffrn_reflns_limit_h_max 16
_diffrn_reflns_limit_h_min -15
_diffrn_reflns_limit_k_max 21
_diffrn_reflns_limit_k_min -20
_diffrn_reflns_limit_l_max 24
_diffrn_reflns_limit_l_min -24
_diffrn_reflns_number 30221
_diffrn_reflns_theta_full 68.61
_diffrn_reflns_theta_max 68.61
_diffrn_reflns_theta_min 2.21
_diffrn_standards_decay_% -0.17
_diffrn_standards_interval_time 1440
_diffrn_standards_number 113
_exptl_absorpt_coefficient_mu 2.113
_exptl_absorpt_correction_T_max 0.8500
_exptl_absorpt_correction_T_min 0.7900
_exptl_absorpt_correction_type multi-scan
_exptl_absorpt_process_details 'Sadabs (Sheldrick, 1996)'
_exptl_crystal_colour Colourless
_exptl_crystal_density_diffrn 1.201
_exptl_crystal_density_method 'not measured'
_exptl_crystal_description block
_exptl_crystal_F_000 1718
_exptl_crystal_size_max 0.12
_exptl_crystal_size_mid 0.10
_exptl_crystal_size_min 0.08
_refine_diff_density_max 0.416
_refine_diff_density_min -0.432
_refine_diff_density_rms 0.096
_refine_ls_abs_structure_Flack 0.44(12)
_refine_ls_extinction_method none
_refine_ls_goodness_of_fit_ref 1.107
_refine_ls_hydrogen_treatment constr
_refine_ls_matrix_type full
_refine_ls_number_parameters 1731
_refine_ls_number_reflns 15187
_refine_ls_number_restraints 729
_refine_ls_restrained_S_all 1.094
_refine_ls_R_factor_all 0.1040
_refine_ls_R_factor_gt 0.0957
_refine_ls_shift/su_max 0.007
_refine_ls_shift/su_mean 0.001
_refine_ls_structure_factor_coef Fsqd
_refine_ls_weighting_details 'calc w=1/[\s^2^(Fo^2^)+(0.1320P)^2^] where P=(Fo^2^+2Fc^2^)/3'
_refine_ls_weighting_scheme calc
_refine_ls_wR_factor_gt 0.2236
_refine_ls_wR_factor_ref 0.2289
_reflns_number_gt 9973
_reflns_number_total 15187
_reflns_threshold_expression I>2\s(I)
_cod_data_source_file deposit.cif
_cod_data_source_block jiw831
_cod_original_sg_symbol_H-M P1
_cod_database_code 4500074

loop_
_symmetry_equiv_pos_as_xyz
'x, y, z'

loop_
_atom_site_label
_atom_site_type_symbol
_atom_site_fract_x
_atom_site_fract_y
_atom_site_fract_z
_atom_site_U_iso_or_equiv
_atom_site_adp_type
_atom_site_occupancy
_atom_site_symmetry_multiplicity
_atom_site_calc_flag
_atom_site_refinement_flags
_atom_site_disorder_assembly
_atom_site_disorder_group
N1 N 0.4818(6) 0.1979(4) 0.4120(4) 0.0740(19) Uani 1 1 d . . .
N2 N 0.4595(7) 0.3362(4) 0.3628(4) 0.083(2) Uani 1 1 d . . .
N3 N 0.4538(7) 0.2392(4) 0.2985(4) 0.087(2) Uani 1 1 d . . .
N4 N 0.4755(6) 0.1096(4) 0.3431(3) 0.0711(19) Uani 1 1 d . . .
H4A H 0.4676 0.0968 0.3058 0.164 Uiso 1 1 calc . . .
H4B H 0.4866 0.0731 0.3766 0.164 Uiso 1 1 calc . . .
N5 N 0.4386(8) 0.3632(4) 0.2582(4) 0.092(2) Uani 1 1 d . . .
H5A H 0.4392 0.3494 0.2191 0.138 Uiso 1 1 calc . . .
H5B H 0.4330 0.4129 0.2630 0.138 Uiso 1 1 calc . . .
N6 N 0.4156(5) 0.5364(3) 1.2702(3) 0.0571(15) Uani 1 1 d . . .
N7 N 0.3589(5) 0.6729(3) 1.2256(3) 0.0587(15) Uani 1 1 d . . .
N8 N 0.3362(5) 0.6430(3) 1.3443(3) 0.0640(17) Uani 1 1 d . . .
N9 N 0.3898(6) 0.5143(3) 1.3875(3) 0.0665(18) Uani 1 1 d . . .
H9A H 0.4189 0.4624 1.3845 0.100 Uiso 1 1 calc . . .
H9B H 0.3664 0.5338 1.4271 0.100 Uiso 1 1 calc . . .
N10 N 0.2805(5) 0.7721(4) 1.2966(3) 0.0647(16) Uani 1 1 d . . .
H10A H 0.2563 0.7905 1.3366 0.097 Uiso 1 1 calc . . .
H10B H 0.2744 0.8053 1.2606 0.097 Uiso 1 1 calc . . .
N11 N 0.2922(7) -0.0442(5) 1.0831(3) 0.084(2) Uani 1 1 d . . .
N12 N 0.1837(6) 0.0438(4) 1.1701(4) 0.077(2) Uani 1 1 d . . .
N13 N 0.2409(8) -0.0983(5) 1.1927(4) 0.090(2) Uani 1 1 d . . .
N14 N 0.3417(9) -0.1784(4) 1.1093(4) 0.101(3) Uani 1 1 d . . .
H14A H 0.3463 -0.2211 1.1376 0.151 Uiso 1 1 calc . . .
H14B H 0.3732 -0.1833 1.0666 0.151 Uiso 1 1 calc . . .
N15 N 0.1367(9) -0.0174(4) 1.2758(4) 0.108(3) Uani 1 1 d . . .
H15A H 0.1388 -0.0600 1.3040 0.163 Uiso 1 1 calc . . .
H15B H 0.1007 0.0304 1.2899 0.163 Uiso 1 1 calc . . .
N16 N 0.5099(8) 0.8633(4) 0.4950(4) 0.088(2) Uani 1 1 d . . .
N17 N 0.4193(6) 0.9633(5) 0.5685(4) 0.081(2) Uani 1 1 d . . .
N18 N 0.5173(8) 0.9975(4) 0.4597(4) 0.090(2) Uani 1 1 d . . .
N19 N 0.6081(8) 0.8929(4) 0.3933(4) 0.088(2) Uani 1 1 d . . .
H19A H 0.6278 0.8420 0.3862 0.132 Uiso 1 1 calc . . .
H19B H 0.6320 0.9266 0.3624 0.132 Uiso 1 1 calc . . .
N20 N 0.4272(8) 1.0900(4) 0.5327(4) 0.086(2) Uani 1 1 d . . .
H20A H 0.4471 1.1265 0.5031 0.129 Uiso 1 1 calc . . .
H20B H 0.3864 1.1035 0.5724 0.129 Uiso 1 1 calc . . .
C1 C 0.4012(5) 0.4449(3) 0.8201(3) 0.0357(13) Uani 1 1 d . . .
C2 C 0.4819(5) 0.3980(3) 0.7643(3) 0.0344(13) Uani 1 1 d . . .
C3 C 0.5872(5) 0.3771(3) 0.7727(3) 0.0327(13) Uani 1 1 d . . .
C4 C 0.6739(5) 0.3379(4) 0.7259(3) 0.0373(13) Uani 1 1 d . . .
H4 H 0.7457 0.3234 0.7317 0.045 Uiso 1 1 calc . . .
C5 C 0.6502(5) 0.3203(3) 0.6682(3) 0.0386(14) Uani 1 1 d . . .
H5 H 0.7085 0.2924 0.6351 0.046 Uiso 1 1 calc . . .
C6 C 0.5456(5) 0.3419(3) 0.6575(3) 0.0381(14) Uani 1 1 d . . .
C7 C 0.4618(5) 0.3809(3) 0.7059(3) 0.0341(13) Uani 1 1 d . . .
H7 H 0.3900 0.3965 0.6999 0.041 Uiso 1 1 calc . . .
C8 C 0.5254(6) 0.3260(3) 0.5913(3) 0.0445(15) Uani 1 1 d . . .
C9 C 0.4420(5) 0.3759(3) 0.5676(3) 0.0411(14) Uani 1 1 d . . .
H9 H 0.3932 0.4202 0.5911 0.049 Uiso 1 1 calc . . .
C10 C 0.4295(6) 0.3599(4) 0.5061(3) 0.0482(16) Uani 1 1 d . . .
H10 H 0.3769 0.3978 0.4849 0.058 Uiso 1 1 calc . . .
C11 C 0.4901(6) 0.2926(3) 0.4767(3) 0.0461(16) Uani 1 1 d . . .
C12 C 0.5724(6) 0.2395(3) 0.5057(3) 0.0454(15) Uani 1 1 d . . .
H12 H 0.6191 0.1927 0.4847 0.054 Uiso 1 1 calc . . .
C13 C 0.5831(5) 0.2559(4) 0.5620(3) 0.0483(16) Uani 1 1 d . . .
H13 H 0.6337 0.2172 0.5841 0.058 Uiso 1 1 calc . . .
C14 C 0.4753(5) 0.2748(3) 0.4139(3) 0.0428(15) Uani 1 1 d . . .
C15 C 0.4705(7) 0.1846(4) 0.3490(3) 0.0572(19) Uani 1 1 d . . .
C16 C 0.4455(6) 0.3126(4) 0.3068(3) 0.0460(16) Uani 1 1 d . . .
C17 C 0.4745(5) 0.4456(3) 0.8653(3) 0.0368(13) Uani 1 1 d . . .
C18 C 0.5835(5) 0.4048(3) 0.8358(3) 0.0420(15) Uani 1 1 d . . .
C19 C 0.6629(5) 0.3960(3) 0.8708(3) 0.0384(13) Uani 1 1 d . . .
H19 H 0.7357 0.3654 0.8546 0.046 Uiso 1 1 calc . . .
C20 C 0.6315(5) 0.4340(3) 0.9310(3) 0.0426(14) Uani 1 1 d . . .
H20 H 0.6863 0.4315 0.9531 0.051 Uiso 1 1 calc . . .
C21 C 0.5307(5) 0.4727(3) 0.9586(3) 0.0446(15) Uani 1 1 d . . .
C22 C 0.4474(4) 0.4806(3) 0.9253(3) 0.0350(13) Uani 1 1 d . . .
H22 H 0.3747 0.5092 0.9439 0.042 Uiso 1 1 calc . . .
C23 C 0.4983(5) 0.5082(3) 1.0244(3) 0.0418(15) Uani 1 1 d . . .
C24 C 0.5598(5) 0.4711(4) 1.0747(3) 0.0421(14) Uani 1 1 d . . .
H24 H 0.6246 0.4283 1.0645 0.051 Uiso 1 1 calc . . .
C25 C 0.5234(5) 0.4984(3) 1.1368(3) 0.0424(14) Uani 1 1 d . . .
H25 H 0.5600 0.4694 1.1707 0.051 Uiso 1 1 calc . . .
C26 C 0.4375(4) 0.5652(3) 1.1540(3) 0.0326(12) Uani 1 1 d . . .
C27 C 0.3812(5) 0.6055(3) 1.1013(3) 0.0385(13) Uani 1 1 d . . .
H27 H 0.3212 0.6520 1.1103 0.046 Uiso 1 1 calc . . .
C28 C 0.4136(4) 0.5771(3) 1.0380(3) 0.0359(13) Uani 1 1 d . . .
H28 H 0.3771 0.6055 1.0039 0.043 Uiso 1 1 calc . . .
C29 C 0.4001(5) 0.5948(4) 1.2213(3) 0.0453(15) Uani 1 1 d . . .
C30 C 0.3262(5) 0.6942(3) 1.2905(3) 0.0373(13) Uani 1 1 d . . .
C31 C 0.3805(5) 0.5664(4) 1.3286(3) 0.0476(16) Uani 1 1 d . . .
C32 C 0.3085(5) 0.4097(4) 0.8579(3) 0.0424(15) Uani 1 1 d . . .
C33 C 0.2111(5) 0.4640(3) 0.8624(3) 0.0400(14) Uani 1 1 d . . .
C34 C 0.1184(5) 0.4491(3) 0.9015(3) 0.0413(14) Uani 1 1 d . . .
H34 H 0.0500 0.4889 0.9065 0.050 Uiso 1 1 calc . . .
C35 C 0.1298(5) 0.3750(3) 0.9323(3) 0.0471(16) Uani 1 1 d . . .
H35 H 0.0670 0.3603 0.9546 0.056 Uiso 1 1 calc . . .
C36 C 0.2324(5) 0.3186(3) 0.9323(3) 0.0434(15) Uani 1 1 d . . .
C37 C 0.3222(4) 0.3352(3) 0.8953(3) 0.0340(12) Uani 1 1 d . . .
H37 H 0.3918 0.2980 0.8944 0.041 Uiso 1 1 calc . . .
C38 C 0.2352(5) 0.2429(3) 0.9751(3) 0.0418(14) Uani 1 1 d . . .
C39 C 0.3084(6) 0.1702(4) 0.9573(3) 0.0490(16) Uani 1 1 d . . .
H39 H 0.3594 0.1678 0.9157 0.059 Uiso 1 1 calc . . .
C40 C 0.3100(6) 0.0991(3) 0.9987(3) 0.0485(16) Uani 1 1 d . . .
H40 H 0.3615 0.0497 0.9854 0.058 Uiso 1 1 calc . . .
C41 C 0.2377(6) 0.1028(4) 1.0570(4) 0.0542(18) Uani 1 1 d . . .
C42 C 0.1676(6) 0.1701(4) 1.0786(3) 0.0533(18) Uani 1 1 d . . .
H42 H 0.1232 0.1704 1.1225 0.064 Uiso 1 1 calc . . .
C43 C 0.1573(6) 0.2431(3) 1.0366(4) 0.0536(18) Uani 1 1 d . . .
H43 H 0.1001 0.2902 1.0493 0.064 Uiso 1 1 calc . . .
C44 C 0.2415(7) 0.0256(4) 1.1067(4) 0.064(2) Uani 1 1 d . . .
C45 C 0.2866(9) -0.1058(4) 1.1311(4) 0.078(3) Uani 1 1 d . . .
C46 C 0.1893(7) -0.0254(4) 1.2098(4) 0.062(2) Uani 1 1 d . . .
C47 C 0.2245(5) 0.5370(3) 0.8236(3) 0.0453(15) Uani 1 1 d . . .
C48 C 0.3355(4) 0.5281(3) 0.7970(3) 0.0365(13) Uani 1 1 d . . .
C49 C 0.3689(5) 0.5854(3) 0.7582(3) 0.0397(14) Uani 1 1 d . . .
H49 H 0.4442 0.5778 0.7429 0.048 Uiso 1 1 calc . . .
C50 C 0.2949(5) 0.6581(3) 0.7389(3) 0.0433(15) Uani 1 1 d . . .
C51 C 0.1846(5) 0.6696(4) 0.7649(4) 0.0503(17) Uani 1 1 d . . .
H51 H 0.1329 0.7176 0.7532 0.060 Uiso 1 1 calc . . .
C52 C 0.1514(5) 0.6099(3) 0.8080(3) 0.0411(14) Uani 1 1 d . . .
H52 H 0.0767 0.6191 0.8274 0.049 Uiso 1 1 calc . . .
C53 C 0.3368(6) 0.7167(3) 0.6933(3) 0.0451(15) Uani 1 1 d . . .
C54 C 0.2842(5) 0.7998(3) 0.7028(3) 0.0464(16) Uani 1 1 d . . .
H54 H 0.2261 0.8170 0.7400 0.056 Uiso 1 1 calc . . .
C55 C 0.3214(6) 0.8534(3) 0.6558(3) 0.0470(16) Uani 1 1 d . . .
H55 H 0.2867 0.9090 0.6595 0.056 Uiso 1 1 calc . . .
C56 C 0.4125(6) 0.8268(4) 0.6006(3) 0.0507(17) Uani 1 1 d . . .
C57 C 0.4557(6) 0.7487(4) 0.5916(3) 0.0493(16) Uani 1 1 d . . .
H57 H 0.5115 0.7305 0.5535 0.059 Uiso 1 1 calc . . .
C58 C 0.4172(5) 0.6957(3) 0.6388(3) 0.0472(16) Uani 1 1 d . . .
H58 H 0.4494 0.6404 0.6326 0.057 Uiso 1 1 calc . . .
C59 C 0.4488(6) 0.8910(3) 0.5529(3) 0.0446(15) Uani 1 1 d . . .
C60 C 0.5450(7) 0.9178(3) 0.4484(4) 0.0542(18) Uani 1 1 d . . .
C61 C 0.4596(7) 1.0120(4) 0.5170(3) 0.0546(18) Uani 1 1 d . . .
N110 N 0.9269(8) 0.9852(4) 0.1968(5) 0.113(3) Uani 1 1 d . . .
N111 N 0.7490(8) 0.9857(4) 0.2275(4) 0.097(3) Uani 1 1 d . . .
N112 N 0.7933(9) 1.1016(5) 0.1686(5) 0.108(3) Uani 1 1 d . . .
N113 N 0.9620(11) 1.0945(5) 0.1322(7) 0.163(6) Uani 1 1 d . . .
H11A H 0.9461 1.1372 0.1044 0.245 Uiso 1 1 calc . . .
H11B H 1.0297 1.0697 0.1340 0.245 Uiso 1 1 calc . . .
N114 N 0.6229(11) 1.0995(5) 0.1981(6) 0.146(5) Uani 1 1 d . . .
H11C H 0.6046 1.1481 0.1787 0.218 Uiso 1 1 calc . . .
H11D H 0.5731 1.0761 0.2173 0.218 Uiso 1 1 calc . . .
N115 N 1.0448(6) -0.0199(3) 0.7353(3) 0.0640(17) Uani 1 1 d . . .
N116 N 0.9757(7) -0.0724(4) 0.6620(3) 0.0727(19) Uani 1 1 d . . .
N117 N 0.9784(6) -0.1313(3) 0.7713(3) 0.0667(18) Uani 1 1 d . . .
N118 N 0.9104(8) -0.1764(4) 0.7028(3) 0.088(2) Uani 1 1 d . . .
H11E H 0.8967 -0.2129 0.7348 0.132 Uiso 1 1 calc . . .
H11F H 0.8938 -0.1742 0.6640 0.132 Uiso 1 1 calc . . .
N119 N 1.0447(5) -0.0777(3) 0.8405(3) 0.0562(15) Uani 1 1 d . . .
H11G H 1.0343 -0.1129 0.8743 0.084 Uiso 1 1 calc . . .
H11H H 1.0723 -0.0406 0.8445 0.084 Uiso 1 1 calc . . .
C113 C 0.8527(7) 0.6231(5) 0.8391(4) 0.067(2) Uani 1 1 d . . .
N100 N 0.8661(7) 0.6917(4) 0.8364(5) 0.091(2) Uani 1 1 d . . .
C114 C 0.8726(11) 0.7089(7) 0.8964(7) 0.105(4) Uani 1 1 d . . .
N102 N 0.8682(10) 0.6665(5) 0.9528(5) 0.116(4) Uani 1 1 d . . .
C115 C 0.8556(10) 0.5957(7) 0.9513(6) 0.099(3) Uani 1 1 d . . .
N101 N 0.8403(6) 0.5716(5) 0.8912(4) 0.0739(19) Uani 1 1 d . . .
N103 N 0.8982(11) 0.7792(5) 0.8949(7) 0.137(4) Uani 1 1 d . . .
H10C H 0.9100 0.7919 0.9310 0.206 Uiso 1 1 calc . . .
H10D H 0.9025 0.8108 0.8578 0.206 Uiso 1 1 calc . . .
N104 N 0.8484(7) 0.5438(4) 1.0065(4) 0.081(2) Uani 1 1 d . . .
H10E H 0.8521 0.5565 1.0450 0.122 Uiso 1 1 calc . . .
H10F H 0.8401 0.4974 1.0037 0.122 Uiso 1 1 calc . . .
C128 C 0.8616(13) 0.3149(8) 0.0391(5) 0.126(5) Uani 1 1 d . . .
N105 N 0.8712(7) 0.3691(4) -0.0094(3) 0.083(2) Uani 1 1 d . . .
C129 C 0.8956(12) 0.3435(8) -0.0706(6) 0.117(4) Uani 1 1 d . . .
N106 N 0.8913(11) 0.2623(7) -0.0847(4) 0.142(5) Uani 1 1 d . . .
C130 C 0.8776(17) 0.2213(7) -0.0255(5) 0.160(8) Uani 1 1 d . . .
N107 N 0.8577(8) 0.2412(6) 0.0375(3) 0.093(3) Uani 1 1 d . . .
N108 N 0.9105(9) 0.3902(5) -0.1262(4) 0.113(3) Uani 1 1 d . . .
H10G H 0.9043 0.4406 -0.1238 0.169 Uiso 1 1 calc . . .
H10H H 0.9265 0.3709 -0.1655 0.169 Uiso 1 1 calc . . .
N109 N 0.8821(15) 0.1392(6) -0.0349(4) 0.167(6) Uani 1 1 d . . .
H10I H 0.8926 0.1248 -0.0755 0.250 Uiso 1 1 calc . . .
H10J H 0.8743 0.1049 0.0001 0.250 Uiso 1 1 calc . . .
C100 C 0.9065(4) 0.4535(3) 0.4316(3) 0.0420(16) Uani 1 1 d . . .
C101 C 0.8319(5) 0.4830(4) 0.4975(3) 0.0427(15) Uani 1 1 d . . .
C102 C 0.7261(4) 0.4822(4) 0.5034(4) 0.0463(17) Uani 1 1 d . . .
C103 C 0.6463(5) 0.4973(3) 0.5557(4) 0.0449(16) Uani 1 1 d . . .
H103 H 0.5782 0.4916 0.5567 0.054 Uiso 1 1 calc . . .
C104 C 0.6676(4) 0.5232(4) 0.6120(3) 0.0443(16) Uani 1 1 d . . .
H104 H 0.6120 0.5363 0.6512 0.053 Uiso 1 1 calc . . .
C105 C 0.7714(5) 0.5293(3) 0.6089(4) 0.0444(16) Uani 1 1 d . . .
C106 C 0.8515(5) 0.5113(4) 0.5513(4) 0.0459(16) Uani 1 1 d . . .
H106 H 0.9198 0.5180 0.5481 0.055 Uiso 1 1 calc . . .
C107 C 0.7942(6) 0.5552(4) 0.6685(4) 0.062(2) Uani 1 1 d . . .
C108 C 0.8608(5) 0.6013(4) 0.6594(4) 0.0525(17) Uani 1 1 d . . .
H108 H 0.8954 0.6170 0.6157 0.063 Uiso 1 1 calc . . .
C109 C 0.8770(6) 0.6255(4) 0.7177(5) 0.064(2) Uani 1 1 d . . .
H109 H 0.9226 0.6579 0.7131 0.077 Uiso 1 1 calc . . .
C110 C 0.8263(7) 0.6015(5) 0.7808(5) 0.068(2) Uani 1 1 d . . .
C111 C 0.7641(6) 0.5538(5) 0.7860(4) 0.065(2) Uani 1 1 d . . .
H111 H 0.7319 0.5355 0.8294 0.078 Uiso 1 1 calc . . .
C112 C 0.7460(5) 0.5310(4) 0.7321(4) 0.0499(18) Uani 1 1 d . . .
H112 H 0.7002 0.4985 0.7378 0.060 Uiso 1 1 calc . . .
C116 C 0.7254(5) 0.4499(4) 0.4387(3) 0.0439(16) Uani 1 1 d . . .
C117 C 0.6461(5) 0.4355(4) 0.4181(4) 0.0543(19) Uani 1 1 d . . .
H117 H 0.5767 0.4418 0.4469 0.065 Uiso 1 1 calc . . .
C118 C 0.6682(6) 0.4125(4) 0.3568(4) 0.0546(18) Uani 1 1 d . . .
H118 H 0.6122 0.4013 0.3436 0.065 Uiso 1 1 calc . . .
C119 C 0.7650(7) 0.4032(4) 0.3101(4) 0.062(2) Uani 1 1 d . . .
C120 C 0.8494(5) 0.4156(4) 0.3334(3) 0.0481(17) Uani 1 1 d . . .
H120 H 0.9196 0.4076 0.3054 0.058 Uiso 1 1 calc . . .
C121 C 0.8277(5) 0.4386(4) 0.3952(3) 0.0463(17) Uani 1 1 d . . .
C122 C 0.7855(7) 0.3844(4) 0.2430(4) 0.066(2) Uani 1 1 d . . .
C123 C 0.7469(8) 0.3290(5) 0.2245(4) 0.068(2) Uani 1 1 d . . .
H123 H 0.7050 0.3037 0.2596 0.082 Uiso 1 1 calc . . .
C124 C 0.7634(8) 0.3072(5) 0.1605(4) 0.075(2) Uani 1 1 d . . .
H124 H 0.7286 0.2734 0.1504 0.090 Uiso 1 1 calc . . .
C125 C 0.8335(10) 0.3381(5) 0.1130(4) 0.085(3) Uani 1 1 d . . .
C126 C 0.8781(7) 0.3969(5) 0.1224(4) 0.065(2) Uani 1 1 d . . .
H126 H 0.9194 0.4219 0.0866 0.078 Uiso 1 1 calc . . .
C127 C 0.8552(7) 0.4149(4) 0.1903(4) 0.067(2) Uani 1 1 d . . .
H127 H 0.8888 0.4494 0.2006 0.081 Uiso 1 1 calc . . .
C131 C 0.9915(5) 0.3767(4) 0.4456(3) 0.0463(16) Uani 1 1 d . . .
C132 C 1.0991(5) 0.3856(3) 0.4158(4) 0.0507(18) Uani 1 1 d . . .
C133 C 1.1852(4) 0.3256(4) 0.4253(3) 0.0489(18) Uani 1 1 d . . .
H133 H 1.2548 0.3303 0.4043 0.059 Uiso 1 1 calc . . .
C134 C 1.1774(5) 0.2539(4) 0.4660(4) 0.0557(19) Uani 1 1 d . . .
H134 H 1.2398 0.2130 0.4748 0.067 Uiso 1 1 calc . . .
C135 C 1.0742(5) 0.2467(4) 0.4923(3) 0.0474(17) Uani 1 1 d . . .
C136 C 0.9845(4) 0.3092(3) 0.4819(3) 0.0374(13) Uani 1 1 d . . .
H136 H 0.9149 0.3038 0.5015 0.045 Uiso 1 1 calc . . .
C137 C 1.0642(5) 0.1717(3) 0.5345(3) 0.0460(16) Uani 1 1 d . . .
C138 C 1.1341(6) 0.1388(3) 0.5800(3) 0.0541(19) Uani 1 1 d . . .
H138 H 1.1920 0.1585 0.5791 0.065 Uiso 1 1 calc . . .
C139 C 1.1132(6) 0.0759(4) 0.6262(4) 0.0593(19) Uani 1 1 d . . .
H139 H 1.1551 0.0552 0.6591 0.071 Uiso 1 1 calc . . .
C140 C 1.0351(6) 0.0440(3) 0.6252(3) 0.0478(16) Uani 1 1 d . . .
C141 C 0.9688(6) 0.0758(4) 0.5796(3) 0.0533(17) Uani 1 1 d . . .
H141 H 0.9126 0.0544 0.5800 0.064 Uiso 1 1 calc . . .
C142 C 0.9849(5) 0.1392(3) 0.5334(3) 0.0461(16) Uani 1 1 d . . .
H142 H 0.9414 0.1598 0.5013 0.055 Uiso 1 1 calc . . .
C143 C 1.0161(6) -0.0242(4) 0.6767(3) 0.0525(18) Uani 1 1 d . . .
C144 C 0.9545(8) -0.1265(4) 0.7129(4) 0.070(2) Uani 1 1 d . . .
C145 C 1.0180(8) -0.0805(5) 0.7815(3) 0.068(2) Uani 1 1 d . . .
C146 C 0.9717(5) 0.5055(4) 0.3912(4) 0.0510(17) Uani 1 1 d . . .
C147 C 1.0864(5) 0.4626(4) 0.3807(3) 0.0484(17) Uani 1 1 d . . .
C148 C 1.1575(5) 0.5024(4) 0.3472(4) 0.060(2) Uani 1 1 d . . .
H148 H 1.2327 0.4773 0.3437 0.072 Uiso 1 1 calc . . .
C149 C 1.1219(5) 0.5791(4) 0.3179(4) 0.0565(19) Uani 1 1 d . . .
H149 H 1.1726 0.6040 0.2907 0.068 Uiso 1 1 calc . . .
C150 C 1.0119(5) 0.6197(4) 0.3284(4) 0.0545(18) Uani 1 1 d . . .
C151 C 0.9332(5) 0.5851(4) 0.3646(4) 0.0579(19) Uani 1 1 d . . .
H151 H 0.8583 0.6133 0.3712 0.069 Uiso 1 1 calc . . .
C152 C 0.9723(6) 0.7034(4) 0.2950(4) 0.058(2) Uani 1 1 d . . .
C153 C 1.0371(7) 0.7521(4) 0.2820(4) 0.071(2) Uani 1 1 d . . .
H153 H 1.1082 0.7313 0.2896 0.085 Uiso 1 1 calc . . .
C154 C 0.9984(9) 0.8350(5) 0.2569(5) 0.095(4) Uani 1 1 d . . .
H154 H 1.0450 0.8672 0.2491 0.114 Uiso 1 1 calc . . .
C155 C 0.8972(7) 0.8687(5) 0.2439(5) 0.085(3) Uani 1 1 d . . .
C156 C 0.8275(6) 0.8123(4) 0.2551(5) 0.079(3) Uani 1 1 d . . .
H156 H 0.7583 0.8289 0.2448 0.094 Uiso 1 1 calc . . .
C157 C 0.8736(7) 0.7349(4) 0.2816(4) 0.069(2) Uani 1 1 d . . .
H157 H 0.8297 0.7005 0.2913 0.082 Uiso 1 1 calc . . .
C158 C 0.8608(8) 0.9485(5) 0.2186(6) 0.092(3) Uani 1 1 d . . .
C159 C 0.7212(10) 1.0631(6) 0.1985(7) 0.120(5) Uani 1 1 d . . .
C160 C 0.8828(13) 1.0674(5) 0.1719(7) 0.126(5) Uani 1 1 d . . .
S200 S 0.0402(4) 0.4117(3) 0.6788(3) 0.1752(18) Uiso 1 1 d D . .
O200 O -0.0087(6) 0.3550(4) 0.7327(3) 0.119(2) Uiso 1 1 d D . .
C200 C 0.1201(7) 0.3483(6) 0.6148(4) 0.098(3) Uiso 1 1 d D . .
C201 C 0.1413(8) 0.4237(8) 0.7116(5) 0.148(5) Uiso 1 1 d D . .
S210 S 0.7898(8) 0.8149(4) 0.5334(4) 0.111(2) Uiso 0.619(18) 1 d PD A 1
O210 O 0.8819(13) 0.7831(9) 0.5709(7) 0.110(5) Uiso 0.619(18) 1 d PD A 1
C210 C 0.843(2) 0.8658(15) 0.4594(9) 0.201(15) Uiso 0.619(18) 1 d PD A 1
C211 C 0.7827(11) 0.7322(6) 0.5024(7) 0.069(4) Uiso 0.619(18) 1 d PD A 1
S211 S 0.8303(8) 0.8051(4) 0.5165(4) 0.073(3) Uiso 0.381(18) 1 d PD A 2
O211 O 0.9180(17) 0.7718(13) 0.5570(12) 0.117(9) Uiso 0.381(18) 1 d PD A 2
C212 C 0.7506(17) 0.7399(12) 0.5395(14) 0.091(9) Uiso 0.381(18) 1 d PD A 2
C213 C 0.7430(18) 0.8916(10) 0.5524(14) 0.106(10) Uiso 0.381(18) 1 d PD A 2
S220 S 0.1304(3) 0.9309(3) 0.4548(2) 0.1005(17) Uiso 0.698(9) 1 d PD B 1
O220 O 0.1582(8) 0.8786(4) 0.3967(3) 0.073(2) Uiso 0.698(9) 1 d PD B 1
C220 C 0.1638(15) 0.8660(9) 0.5246(6) 0.121(6) Uiso 0.698(9) 1 d PD B 1
C221 C 0.2247(13) 0.9827(10) 0.4367(9) 0.116(6) Uiso 0.698(9) 1 d PD B 1
S221 S 0.2104(7) 0.8894(5) 0.4647(4) 0.098(4) Uiso 0.302(9) 1 d PD B 2
O221 O 0.2177(15) 0.8762(9) 0.3924(5) 0.056(4) Uiso 0.302(9) 1 d PD B 2
C222 C 0.0716(11) 0.9181(16) 0.5030(13) 0.093(10) Uiso 0.302(9) 1 d PD B 2
C223 C 0.2415(16) 0.9775(9) 0.4620(11) 0.046(6) Uiso 0.302(9) 1 d PD B 2
S230 S 0.2315(3) 0.6426(3) 0.5211(2) 0.0888(17) Uiso 0.558(8) 1 d PD C 1
O230 O 0.3244(6) 0.5651(4) 0.5144(4) 0.054(2) Uiso 0.558(8) 1 d PD C 1
C230 C 0.1645(13) 0.6401(13) 0.6063(5) 0.114(7) Uiso 0.558(8) 1 d PD C 1
C231 C 0.1358(10) 0.6363(10) 0.4820(7) 0.085(5) Uiso 0.558(8) 1 d PD C 1
S231 S 0.1597(4) 0.6019(3) 0.5501(3) 0.084(2) Uiso 0.442(8) 1 d PD C 2
O231 O 0.2691(8) 0.5403(6) 0.5268(6) 0.070(3) Uiso 0.442(8) 1 d PD C 2
C232 C 0.1906(18) 0.6893(9) 0.5558(15) 0.111(8) Uiso 0.442(8) 1 d PD C 2
C233 C 0.112(3) 0.5754(18) 0.6338(9) 0.37(6) Uiso 0.442(8) 1 d PD C 2
S240 S 0.4308(3) 0.9766(3) 0.2074(2) 0.1412(13) Uiso 1 1 d D D 1
O240 O 0.4507(7) 1.0336(5) 0.2473(4) 0.118(2) Uiso 1 1 d D D 1
C241 C 0.5346(13) 0.9636(11) 0.1341(6) 0.194(8) Uiso 1 1 d D D 1
C242 C 0.4655(15) 0.8837(6) 0.2510(8) 0.173(7) Uiso 1 1 d D D 1
S250 S 0.2676(3) 0.0125(2) 0.8557(2) 0.1313(11) Uiso 1 1 d D E 1
O250 O 0.1448(5) 0.0348(7) 0.8749(5) 0.154(4) Uiso 1 1 d D E 1
C250 C 0.3109(12) -0.0717(7) 0.9110(6) 0.148(5) Uiso 1 1 d D E 1
C251 C 0.3098(12) -0.0307(9) 0.7797(5) 0.146(5) Uiso 1 1 d D E 1
S270 S 0.6020(5) 0.6704(4) 1.3994(3) 0.091(2) Uiso 0.433(8) 1 d PD F 1
O270 O 0.6732(9) 0.7252(7) 1.3784(7) 0.079(4) Uiso 0.433(8) 1 d PD F 1
C270 C 0.4687(9) 0.7358(12) 1.4154(12) 0.105(8) Uiso 0.433(8) 1 d PD F 1
C271 C 0.6093(17) 0.6278(12) 1.3279(8) 0.083(7) Uiso 0.433(8) 1 d PD F 1
S271 S 0.5583(4) 0.7015(3) 1.3431(2) 0.0910(18) Uiso 0.567(8) 1 d PD F 2
O271 O 0.6357(9) 0.7500(7) 1.3360(6) 0.103(4) Uiso 0.567(8) 1 d PD F 2
C272 C 0.5299(13) 0.6698(9) 1.4290(4) 0.080(4) Uiso 0.567(8) 1 d PD F 2
C273 C 0.6347(11) 0.6130(6) 1.3066(7) 0.067(4) Uiso 0.567(8) 1 d PD F 2
S280 S -0.0417(4) 0.8828(3) 0.0421(3) 0.083(2) Uiso 0.490(12) 1 d PD G 1
O280 O -0.0154(9) 0.8418(6) -0.0224(4) 0.065(3) Uiso 0.490(12) 1 d PD G 1
C280 C -0.035(3) 0.8056(14) 0.1068(10) 0.202(18) Uiso 0.490(12) 1 d PD G 1
C281 C 0.0705(10) 0.9111(10) 0.0416(8) 0.077(5) Uiso 0.490(12) 1 d PD G 1
S281 S 0.0338(15) 0.8195(9) 0.0275(7) 0.256(8) Uiso 0.510(12) 1 d PD G 2
O281 O 0.0328(12) 0.8136(9) -0.0450(6) 0.096(4) Uiso 0.510(12) 1 d PD G 2
C282 C -0.093(3) 0.8855(18) 0.0621(15) 0.32(4) Uiso 0.510(12) 1 d PD G 2
C283 C 0.0249(17) 0.7288(10) 0.0700(9) 0.095(6) Uiso 0.510(12) 1 d PD G 2
S290 S 0.1004(4) 0.2088(4) 0.3164(3) 0.1764(18) Uiso 1 1 d D . .
O290 O 0.0618(10) 0.1365(7) 0.3462(6) 0.187(5) Uiso 1 1 d D . .
C290 C 0.2362(7) 0.1799(8) 0.3225(7) 0.123(4) Uiso 1 1 d D . .
C291 C 0.1166(10) 0.2122(8) 0.2301(4) 0.123(4) Uiso 1 1 d D . .
S310 S 0.8456(5) 0.1006(4) 0.3951(4) 0.204 Uiso 1 1 d D . .
O310 O 0.7952(12) 0.0843(10) 0.4687(5) 0.214(6) Uiso 1 1 d D . .
C310 C 0.7681(19) 0.0752(15) 0.3502(10) 0.223(10) Uiso 1 1 d D . .
C311 C 0.811(3) 0.2040(7) 0.3805(13) 0.286(15) Uiso 1 1 d D . .
S331 S 1.1186(5) 0.4514(4) 0.1194(3) 0.193 Uiso 1 1 d D . .
O331 O 1.1277(12) 0.4687(8) 0.1875(5) 0.200 Uiso 1 1 d D . .
C332 C 1.145(2) 0.3470(7) 0.1244(11) 0.240 Uiso 1 1 d D . .
C333 C 1.2323(16) 0.4640(16) 0.0618(9) 0.252 Uiso 1 1 d D . .
O400 O 0.5740(5) 0.7397(4) 0.9711(4) 0.0923(18) Uiso 1 1 d . . .
O401 O 0.6009(7) 0.7649(6) 0.8004(5) 0.123(3) Uiso 1 1 d . . .

loop_
_atom_site_aniso_label
_atom_site_aniso_U_11
_atom_site_aniso_U_22
_atom_site_aniso_U_33
_atom_site_aniso_U_23
_atom_site_aniso_U_13
_atom_site_aniso_U_12
N1 0.103(5) 0.065(4) 0.068(5) 0.008(3) -0.048(4) -0.028(4)
N2 0.116(6) 0.045(3) 0.087(5) 0.026(3) -0.039(5) -0.022(4)
N3 0.131(6) 0.066(4) 0.081(5) 0.021(4) -0.059(5) -0.038(4)
N4 0.110(5) 0.053(3) 0.070(4) 0.021(3) -0.054(4) -0.036(3)
N5 0.151(7) 0.067(4) 0.076(5) 0.042(4) -0.060(5) -0.053(5)
N6 0.067(4) 0.044(3) 0.042(3) -0.001(2) -0.009(3) 0.003(3)
N7 0.067(3) 0.044(3) 0.052(4) 0.011(3) -0.009(3) -0.009(3)
N8 0.072(4) 0.041(3) 0.071(4) -0.001(3) 0.002(3) -0.022(3)
N9 0.101(5) 0.049(3) 0.030(3) 0.002(2) -0.007(3) -0.005(3)
N10 0.068(4) 0.056(3) 0.058(4) -0.003(3) 0.005(3) -0.019(3)
N11 0.131(6) 0.073(5) 0.047(4) 0.015(3) -0.017(4) -0.040(4)
N12 0.111(5) 0.060(4) 0.060(5) 0.033(3) -0.027(4) -0.037(4)
N13 0.134(7) 0.075(5) 0.071(6) 0.018(4) -0.020(5) -0.056(5)
N14 0.187(9) 0.057(4) 0.055(4) 0.018(3) -0.018(5) -0.050(5)
N15 0.168(8) 0.057(4) 0.073(6) 0.027(4) -0.010(5) -0.026(5)
N16 0.144(7) 0.051(4) 0.079(6) 0.022(4) -0.037(5) -0.043(4)
N17 0.099(5) 0.078(5) 0.078(5) 0.029(4) -0.040(4) -0.042(4)
N18 0.150(7) 0.058(4) 0.060(5) 0.009(3) -0.010(5) -0.046(4)
N19 0.153(7) 0.044(3) 0.073(5) 0.030(3) -0.027(5) -0.052(4)
N20 0.152(7) 0.062(4) 0.063(5) 0.018(3) -0.035(5) -0.060(5)
C1 0.041(3) 0.042(3) 0.031(3) 0.011(2) -0.017(2) -0.021(2)
C2 0.046(3) 0.034(3) 0.025(3) 0.010(2) -0.009(2) -0.020(2)
C3 0.048(3) 0.033(3) 0.023(3) 0.013(2) -0.021(3) -0.017(2)
C4 0.051(3) 0.049(3) 0.022(3) 0.005(2) -0.014(3) -0.027(3)
C5 0.056(4) 0.036(3) 0.027(3) 0.005(2) -0.007(3) -0.024(3)
C6 0.059(4) 0.031(3) 0.034(3) 0.012(2) -0.024(3) -0.022(3)
C7 0.048(3) 0.033(3) 0.026(3) 0.009(2) -0.018(3) -0.016(2)
C8 0.073(4) 0.040(3) 0.035(3) 0.010(3) -0.021(3) -0.036(3)
C9 0.056(4) 0.033(3) 0.039(4) 0.012(2) -0.023(3) -0.015(3)
C10 0.076(4) 0.051(4) 0.033(3) 0.021(3) -0.031(3) -0.036(3)
C11 0.080(4) 0.036(3) 0.040(4) 0.020(3) -0.041(3) -0.029(3)
C12 0.080(4) 0.034(3) 0.040(4) 0.017(3) -0.037(3) -0.031(3)
C13 0.066(4) 0.037(3) 0.039(4) 0.019(3) -0.013(3) -0.021(3)
C14 0.076(4) 0.028(3) 0.029(3) 0.011(2) -0.020(3) -0.020(3)
C15 0.091(5) 0.061(4) 0.036(4) 0.015(3) -0.038(4) -0.034(4)
C16 0.085(5) 0.042(3) 0.027(3) 0.004(3) -0.034(3) -0.026(3)
C17 0.048(3) 0.030(2) 0.036(3) 0.007(2) -0.024(3) -0.009(2)
C18 0.051(4) 0.034(3) 0.031(3) 0.013(2) -0.006(3) -0.010(3)
C19 0.045(3) 0.039(3) 0.037(3) -0.010(2) -0.015(3) -0.012(2)
C20 0.044(3) 0.040(3) 0.047(4) 0.004(3) -0.021(3) -0.012(3)
C21 0.059(4) 0.040(3) 0.034(3) 0.007(3) -0.007(3) -0.021(3)
C22 0.037(3) 0.032(3) 0.036(3) 0.013(2) -0.010(3) -0.016(2)
C23 0.051(3) 0.042(3) 0.025(3) 0.022(2) -0.014(3) -0.012(3)
C24 0.039(3) 0.044(3) 0.039(4) 0.004(3) -0.010(3) -0.011(3)
C25 0.066(4) 0.037(3) 0.021(3) -0.001(2) -0.009(3) -0.012(3)
C26 0.038(3) 0.039(3) 0.024(3) 0.005(2) -0.016(2) -0.014(2)
C27 0.048(3) 0.027(2) 0.041(4) 0.008(2) -0.013(3) -0.014(2)
C28 0.034(3) 0.040(3) 0.031(3) 0.001(2) -0.009(2) -0.008(2)
C29 0.061(4) 0.043(3) 0.031(3) 0.009(3) -0.022(3) -0.011(3)
C30 0.049(3) 0.038(3) 0.026(3) 0.006(2) -0.008(3) -0.019(3)
C31 0.038(3) 0.038(3) 0.045(4) 0.007(3) 0.000(3) 0.006(2)
C32 0.064(4) 0.043(3) 0.032(3) 0.020(3) -0.018(3) -0.037(3)
C33 0.050(3) 0.036(3) 0.041(3) 0.026(2) -0.025(3) -0.024(3)
C34 0.045(3) 0.039(3) 0.041(4) 0.014(3) -0.018(3) -0.015(3)
C35 0.055(4) 0.035(3) 0.058(4) 0.024(3) -0.028(3) -0.023(3)
C36 0.054(3) 0.034(3) 0.041(4) 0.013(3) -0.013(3) -0.017(3)
C37 0.034(3) 0.040(3) 0.034(3) 0.013(2) -0.012(2) -0.023(2)
C38 0.050(3) 0.030(3) 0.046(4) 0.009(2) -0.016(3) -0.013(2)
C39 0.075(4) 0.046(3) 0.038(4) 0.012(3) -0.017(3) -0.037(3)
C40 0.077(4) 0.031(3) 0.043(4) 0.003(3) -0.015(3) -0.025(3)
C41 0.083(5) 0.035(3) 0.052(4) 0.019(3) -0.021(4) -0.033(3)
C42 0.084(5) 0.045(3) 0.039(4) 0.020(3) -0.009(3) -0.044(4)
C43 0.080(5) 0.031(3) 0.052(4) 0.017(3) -0.010(4) -0.031(3)
C44 0.131(7) 0.029(3) 0.044(4) 0.021(3) -0.025(4) -0.047(4)
C45 0.141(8) 0.038(4) 0.052(5) 0.019(3) -0.002(5) -0.047(4)
C46 0.099(5) 0.027(3) 0.050(5) 0.012(3) 0.002(4) -0.028(3)
C47 0.070(4) 0.034(3) 0.045(4) 0.019(3) -0.021(3) -0.036(3)
C48 0.029(3) 0.034(3) 0.046(4) 0.010(2) -0.010(2) -0.014(2)
C49 0.061(4) 0.024(2) 0.047(4) 0.011(2) -0.036(3) -0.018(2)
C50 0.053(4) 0.036(3) 0.043(4) 0.017(3) -0.022(3) -0.016(3)
C51 0.051(4) 0.035(3) 0.071(5) 0.012(3) -0.016(3) -0.026(3)
C52 0.044(3) 0.037(3) 0.043(4) 0.017(3) -0.017(3) -0.017(3)
C53 0.076(4) 0.030(3) 0.032(3) 0.011(2) -0.013(3) -0.025(3)
C54 0.052(3) 0.029(3) 0.055(4) 0.018(3) -0.013(3) -0.017(3)
C55 0.077(4) 0.026(3) 0.044(4) 0.011(2) -0.021(3) -0.024(3)
C56 0.083(5) 0.041(3) 0.028(3) 0.018(3) -0.010(3) -0.030(3)
C57 0.084(5) 0.040(3) 0.021(3) 0.013(2) -0.010(3) -0.024(3)
C58 0.061(4) 0.035(3) 0.050(4) 0.026(3) -0.029(3) -0.022(3)
C59 0.073(4) 0.027(3) 0.044(4) 0.007(3) -0.028(3) -0.022(3)
C60 0.099(5) 0.030(3) 0.035(4) 0.008(3) -0.015(4) -0.026(3)
C61 0.108(6) 0.052(4) 0.021(4) 0.004(3) -0.020(4) -0.046(4)
N110 0.124(7) 0.051(4) 0.146(8) 0.058(5) -0.038(6) -0.026(4)
N111 0.141(8) 0.051(4) 0.099(6) 0.040(4) -0.044(5) -0.039(5)
N112 0.156(8) 0.042(4) 0.132(8) 0.045(4) -0.074(7) -0.028(5)
N113 0.191(11) 0.055(5) 0.203(12) 0.071(6) 0.000(9) -0.054(6)
N114 0.196(11) 0.039(4) 0.134(8) 0.046(5) 0.015(7) -0.010(6)
N115 0.108(5) 0.041(3) 0.031(3) 0.017(2) -0.009(3) -0.020(3)
N116 0.124(6) 0.051(3) 0.044(4) 0.019(3) -0.020(4) -0.037(4)
N117 0.126(5) 0.046(3) 0.043(4) 0.027(3) -0.031(4) -0.050(4)
N118 0.173(8) 0.073(4) 0.044(4) 0.032(3) -0.049(5) -0.068(5)
N119 0.084(4) 0.049(3) 0.035(3) 0.018(2) -0.012(3) -0.030(3)
C113 0.099(6) 0.054(4) 0.064(5) 0.000(4) -0.040(5) -0.029(4)
N100 0.112(6) 0.065(4) 0.127(7) -0.021(4) -0.050(5) -0.044(4)
C114 0.140(10) 0.072(6) 0.120(10) -0.018(6) -0.061(8) -0.026(6)
N102 0.203(11) 0.078(5) 0.115(8) 0.011(5) -0.108(8) -0.056(6)
C115 0.137(9) 0.109(8) 0.090(8) -0.013(6) -0.038(7) -0.076(7)
N101 0.078(4) 0.083(5) 0.081(5) -0.026(4) -0.030(4) -0.032(4)
N103 0.207(11) 0.061(5) 0.192(11) -0.012(6) -0.082(9) -0.075(6)
N104 0.134(6) 0.082(5) 0.071(5) -0.005(4) -0.048(5) -0.070(5)
C128 0.215(14) 0.111(9) 0.036(5) 0.036(5) 0.000(6) -0.067(9)
N105 0.137(6) 0.067(4) 0.030(4) 0.030(3) -0.024(4) -0.022(4)
C129 0.159(11) 0.116(9) 0.092(9) 0.067(7) -0.068(8) -0.067(8)
N106 0.205(11) 0.120(8) 0.037(4) 0.028(5) -0.006(5) 0.001(8)
C130 0.34(2) 0.072(6) 0.038(6) -0.004(5) -0.051(9) -0.011(9)
N107 0.151(7) 0.108(6) 0.033(4) 0.015(4) -0.039(4) -0.052(6)
N108 0.168(8) 0.096(6) 0.045(4) 0.038(4) -0.023(5) -0.022(6)
N109 0.36(2) 0.110(7) 0.029(4) 0.000(4) -0.058(7) -0.061(10)
C100 0.025(3) 0.036(3) 0.059(4) 0.021(3) -0.005(3) -0.016(2)
C101 0.043(3) 0.042(3) 0.044(4) 0.011(3) -0.010(3) -0.021(3)
C102 0.027(3) 0.049(3) 0.062(4) 0.023(3) -0.007(3) -0.025(3)
C103 0.037(3) 0.037(3) 0.061(4) 0.005(3) -0.013(3) -0.015(2)
C104 0.028(3) 0.054(3) 0.045(4) 0.009(3) -0.006(3) -0.011(3)
C105 0.033(3) 0.037(3) 0.068(5) 0.008(3) -0.011(3) -0.023(2)
C106 0.036(3) 0.039(3) 0.060(4) 0.007(3) -0.004(3) -0.018(2)
C107 0.058(4) 0.053(4) 0.089(6) 0.013(4) -0.026(4) -0.037(3)
C108 0.055(4) 0.042(3) 0.070(5) -0.001(3) -0.019(4) -0.025(3)
C109 0.053(4) 0.050(4) 0.096(7) -0.007(4) -0.018(4) -0.023(3)
C110 0.083(5) 0.058(4) 0.074(6) -0.006(4) -0.028(5) -0.029(4)
C111 0.063(4) 0.064(4) 0.076(6) -0.018(4) -0.013(4) -0.027(4)
C112 0.034(3) 0.045(3) 0.077(5) -0.001(3) -0.010(3) -0.024(3)
C116 0.046(3) 0.053(3) 0.050(4) 0.019(3) -0.023(3) -0.039(3)
C117 0.050(4) 0.043(3) 0.059(5) 0.026(3) -0.016(3) -0.011(3)
C118 0.069(4) 0.067(4) 0.040(4) 0.029(3) -0.021(3) -0.044(4)
C119 0.088(5) 0.062(4) 0.039(4) 0.026(3) -0.019(4) -0.035(4)
C120 0.048(3) 0.040(3) 0.047(4) 0.024(3) -0.009(3) -0.013(3)
C121 0.041(3) 0.042(3) 0.038(4) 0.020(3) -0.002(3) -0.005(3)
C122 0.115(6) 0.062(4) 0.035(4) 0.036(3) -0.033(4) -0.050(4)
C123 0.109(6) 0.063(4) 0.043(4) 0.024(3) -0.027(4) -0.046(4)
C124 0.129(7) 0.079(5) 0.029(4) 0.018(4) -0.013(4) -0.061(5)
C125 0.158(9) 0.063(5) 0.046(5) 0.019(4) -0.058(6) -0.034(6)
C126 0.088(5) 0.064(4) 0.036(4) 0.023(3) -0.019(4) -0.022(4)
C127 0.087(5) 0.053(4) 0.055(5) 0.022(3) -0.018(4) -0.023(4)
C131 0.034(3) 0.049(3) 0.048(4) 0.026(3) -0.013(3) -0.013(3)
C132 0.037(3) 0.035(3) 0.065(4) 0.026(3) 0.010(3) -0.020(2)
C133 0.035(3) 0.046(3) 0.046(4) 0.035(3) -0.010(3) -0.002(3)
C134 0.027(3) 0.062(4) 0.068(5) 0.026(4) -0.003(3) -0.019(3)
C135 0.040(3) 0.052(3) 0.034(3) 0.021(3) 0.000(3) -0.010(3)
C136 0.036(3) 0.044(3) 0.032(3) 0.017(2) -0.013(2) -0.017(2)
C137 0.060(4) 0.033(3) 0.033(3) 0.019(2) -0.007(3) -0.009(3)
C138 0.072(4) 0.026(3) 0.037(4) 0.021(2) 0.007(3) -0.005(3)
C139 0.070(4) 0.047(4) 0.055(4) 0.028(3) -0.015(4) -0.023(3)
C140 0.080(4) 0.035(3) 0.032(3) 0.021(3) -0.026(3) -0.023(3)
C141 0.091(5) 0.042(3) 0.032(4) 0.012(3) -0.014(3) -0.032(3)
C142 0.053(3) 0.035(3) 0.047(4) 0.020(3) -0.013(3) -0.018(3)
C143 0.087(5) 0.038(3) 0.029(4) 0.016(3) -0.010(3) -0.025(3)
C144 0.134(7) 0.049(4) 0.036(4) 0.025(3) -0.028(4) -0.046(4)
C145 0.124(7) 0.061(4) 0.032(4) 0.034(3) -0.031(4) -0.050(5)
C146 0.049(4) 0.044(3) 0.054(4) 0.029(3) -0.011(3) -0.021(3)
C147 0.046(3) 0.049(3) 0.044(4) 0.023(3) -0.001(3) -0.025(3)
C148 0.047(4) 0.062(4) 0.065(5) 0.034(4) -0.012(3) -0.025(3)
C149 0.047(4) 0.051(4) 0.066(5) 0.036(3) -0.012(3) -0.027(3)
C150 0.054(4) 0.057(4) 0.051(4) 0.024(3) -0.012(3) -0.028(3)
C151 0.057(4) 0.039(3) 0.068(5) 0.022(3) 0.000(3) -0.024(3)
C152 0.063(4) 0.052(4) 0.057(4) 0.038(3) -0.018(3) -0.031(3)
C153 0.098(6) 0.040(3) 0.075(5) 0.044(4) -0.030(4) -0.037(4)
C154 0.126(8) 0.061(5) 0.121(8) 0.078(5) -0.069(6) -0.063(5)
C155 0.066(5) 0.050(4) 0.121(8) 0.049(5) -0.018(5) -0.023(4)
C156 0.075(5) 0.029(3) 0.110(7) 0.043(4) -0.010(5) -0.016(3)
C157 0.078(5) 0.039(3) 0.069(5) 0.033(3) -0.009(4) -0.015(3)
C158 0.094(6) 0.038(4) 0.129(8) 0.057(5) -0.037(6) -0.020(4)
C159 0.109(7) 0.048(5) 0.144(10) 0.068(6) -0.008(7) 0.004(5)
C160 0.177(12) 0.038(4) 0.145(11) 0.070(6) -0.054(9) -0.031(6)

loop_
_atom_type_symbol
_atom_type_description
_atom_type_scat_dispersion_real
_atom_type_scat_dispersion_imag
_atom_type_scat_source
C C 0.0181 0.0091 'International Tables Vol C Tables 4.2.6.8 and 6.1.1.4'
H H 0.0000 0.0000 'International Tables Vol C Tables 4.2.6.8 and 6.1.1.4'
N N 0.0311 0.0180 'International Tables Vol C Tables 4.2.6.8 and 6.1.1.4'
O O 0.0492 0.0322 'International Tables Vol C Tables 4.2.6.8 and 6.1.1.4'
S S 0.3331 0.5567 'International Tables Vol C Tables 4.2.6.8 and 6.1.1.4'

loop_
_geom_angle_atom_site_label_1
_geom_angle_atom_site_label_2
_geom_angle_atom_site_label_3
_geom_angle
_geom_angle_publ_flag
C14 N1 C15 110.6(6) y
C16 N2 C14 113.2(6) y
C16 N3 C15 117.9(7) y
C31 N6 C29 110.1(5) y
C29 N7 C30 113.0(5) y
C30 N8 C31 112.6(6) y
C44 N11 C45 112.6(7) y
C46 N12 C44 108.7(7) y
C45 N13 C46 116.4(7) y
C59 N16 C60 116.1(7) y
C59 N17 C61 111.8(7) y
C61 N18 C60 111.9(6) y
C2 C1 C17 101.1(5) y
C2 C1 C48 114.2(4) y
C17 C1 C48 113.9(5) y
C2 C1 C32 115.7(5) y
C17 C1 C32 112.4(5) y
C48 C1 C32 100.2(4) y
C3 C2 C7 120.2(5) y
C3 C2 C1 112.3(5) y
C7 C2 C1 127.3(5) y
C4 C3 C2 121.9(5) y
C4 C3 C18 130.0(5) y
C2 C3 C18 108.0(5) y
C3 C4 C5 116.1(5) y
C6 C5 C4 123.5(5) y
C7 C6 C5 118.0(5) y
C7 C6 C8 120.8(5) y
C5 C6 C8 121.1(6) y
C6 C7 C2 120.2(5) y
C9 C8 C13 119.5(6) y
C9 C8 C6 119.6(6) y
C13 C8 C6 120.3(6) y
C8 C9 C10 117.2(6) y
C11 C10 C9 121.6(5) y
C10 C11 C12 119.0(6) y
C10 C11 C14 121.7(5) y
C12 C11 C14 119.3(6) y
C13 C12 C11 118.2(6) y
C12 C13 C8 123.6(6) y
N1 C14 N2 127.5(6) y
N1 C14 C11 113.8(5) y
N2 C14 C11 118.6(6) y
N3 C15 N4 119.6(7) y
N3 C15 N1 126.0(7) y
N4 C15 N1 114.4(6) y
N5 C16 N3 118.8(7) y
N5 C16 N2 115.9(6) y
N3 C16 N2 124.6(6) y
C22 C17 C18 121.3(5) y
C22 C17 C1 129.1(5) y
C18 C17 C1 109.5(5) y
C19 C18 C17 118.5(6) y
C19 C18 C3 132.6(5) y
C17 C18 C3 108.9(5) y
C18 C19 C20 117.8(5) y
C21 C20 C19 124.1(6) y
C20 C21 C22 119.4(6) y
C20 C21 C23 123.3(6) y
C22 C21 C23 117.3(5) y
C17 C22 C21 118.7(5) y
C28 C23 C24 118.6(6) y
C28 C23 C21 122.2(5) y
C24 C23 C21 119.1(5) y
C25 C24 C23 118.9(5) y
C24 C25 C26 124.6(5) y
C25 C26 C27 115.6(5) y
C25 C26 C29 124.0(5) y
C27 C26 C29 120.3(5) y
C28 C27 C26 121.2(5) y
C23 C28 C27 120.5(5) y
N7 C29 N6 129.3(6) y
N7 C29 C26 117.7(5) y
N6 C29 C26 113.0(5) y
N10 C30 N8 121.0(6) y
N10 C30 N7 114.4(5) y
N8 C30 N7 124.6(5) y
N6 C31 N8 130.4(6) y
N6 C31 N9 119.2(5) y
N8 C31 N9 110.4(6) y
C33 C32 C37 121.3(5) y
C33 C32 C1 112.3(5) y
C37 C32 C1 125.2(5) y
C32 C33 C34 122.1(5) y
C32 C33 C47 108.4(5) y
C34 C33 C47 129.4(5) y
C35 C34 C33 116.7(5) y
C34 C35 C36 122.1(6) y
C37 C36 C35 119.9(5) y
C37 C36 C38 123.0(5) y
C35 C36 C38 117.1(5) y
C36 C37 C32 117.4(5) y
C39 C38 C43 116.9(5) y
C39 C38 C36 123.1(6) y
C43 C38 C36 119.9(5) y
C38 C39 C40 122.3(6) y
C41 C40 C39 118.5(6) y
C42 C41 C40 123.0(5) y
C42 C41 C44 116.7(6) y
C40 C41 C44 120.0(6) y
C41 C42 C43 120.7(6) y
C38 C43 C42 118.1(6) y
N11 C44 N12 129.2(6) y
N11 C44 C41 118.7(7) y
N12 C44 C41 112.0(6) y
N13 C45 N14 120.3(7) y
N13 C45 N11 125.4(8) y
N14 C45 N11 114.1(8) y
N13 C46 N12 127.6(7) y
N13 C46 N15 116.4(6) y
N12 C46 N15 116.0(7) y
C52 C47 C48 116.8(5) y
C52 C47 C33 133.0(6) y
C48 C47 C33 110.2(5) y
C49 C48 C47 122.0(5) y
C49 C48 C1 129.5(5) y
C47 C48 C1 108.5(4) y
C48 C49 C50 121.6(6) y
C51 C50 C49 118.1(5) y
C51 C50 C53 123.0(5) y
C49 C50 C53 118.9(6) y
C52 C51 C50 119.2(5) y
C51 C52 C47 122.1(6) y
C58 C53 C54 119.0(5) y
C58 C53 C50 121.8(5) y
C54 C53 C50 118.9(6) y
C55 C54 C53 117.1(6) y
C54 C55 C56 121.1(5) y
C57 C56 C55 119.7(5) y
C57 C56 C59 123.4(6) y
C55 C56 C59 116.7(5) y
C56 C57 C58 118.2(6) y
C53 C58 C57 124.5(6) y
N17 C59 N16 126.2(6) y
N17 C59 C56 121.6(7) y
N16 C59 C56 112.1(6) y
N19 C60 N16 118.0(6) y
N19 C60 N18 119.3(6) y
N16 C60 N18 122.6(7) y
N18 C61 N20 116.2(6) y
N18 C61 N17 131.4(7) y
N20 C61 N17 112.3(7) y
C158 N110 C160 115.2(10) y
C159 N111 C158 114.0(8) y
C160 N112 C159 115.6(8) y
C143 N115 C145 107.5(6) y
C143 N116 C144 113.8(7) y
C145 N117 C144 118.3(6) y
N100 C113 N101 129.2(8) y
N100 C113 C110 118.6(8) y
N101 C113 C110 111.2(7) y
C113 N100 C114 112.4(9) y
N102 C114 N100 129.4(10) y
N102 C114 N103 115.6(11) y
N100 C114 N103 114.7(12) y
C114 N102 C115 114.6(9) y
N102 C115 N104 122.4(9) y
N102 C115 N101 121.8(10) y
N104 C115 N101 115.6(8) y
C113 N101 C115 112.3(7) y
N105 C128 N107 129.5(11) y
N105 C128 C125 118.9(11) y
N107 C128 C125 110.9(7) y
C128 N105 C129 114.5(10) y
N108 C129 N105 123.0(12) y
N108 C129 N106 112.0(11) y
N105 C129 N106 124.3(8) y
C130 N106 C129 105.9(10) y
N106 C130 N107 132.6(12) y
N106 C130 N109 109.6(9) y
N107 C130 N109 117.8(10) y
C128 N107 C130 111.9(9) y
C146 C100 C131 103.1(4) y
C146 C100 C101 117.1(6) y
C131 C100 C101 109.3(5) y
C146 C100 C121 114.3(5) y
C131 C100 C121 111.1(5) y
C101 C100 C121 102.1(4) y
C102 C101 C106 116.5(6) y
C102 C101 C100 112.6(6) y
C106 C101 C100 130.9(5) y
C103 C102 C101 127.3(7) y
C103 C102 C116 125.9(5) y
C101 C102 C116 106.5(5) y
C102 C103 C104 116.0(6) y
C105 C104 C103 120.2(6) y
C106 C105 C104 119.7(6) y
C106 C105 C107 120.2(6) y
C104 C105 C107 120.2(6) y
C105 C106 C101 120.0(6) y
C108 C107 C112 120.8(8) y
C108 C107 C105 120.8(7) y
C112 C107 C105 118.4(6) y
C107 C108 C109 118.0(7) y
C110 C109 C108 119.9(6) y
C111 C110 C109 118.9(8) y
C111 C110 C113 123.5(8) y
C109 C110 C113 117.3(7) y
C112 C111 C110 122.6(8) y
C111 C112 C107 119.7(6) y
C117 C116 C121 119.3(7) y
C117 C116 C102 131.8(6) y
C121 C116 C102 108.8(5) y
C118 C117 C116 118.1(6) y
C117 C118 C119 126.1(7) y
C118 C119 C122 125.8(8) y
C118 C119 C120 115.2(7) y
C122 C119 C120 119.0(7) y
C121 C120 C119 118.9(6) y
C120 C121 C116 122.4(7) y
C120 C121 C100 127.9(5) y
C116 C121 C100 109.6(6) y
C123 C122 C127 114.4(7) y
C123 C122 C119 123.1(6) y
C127 C122 C119 122.3(7) y
C124 C123 C122 126.7(7) y
C125 C124 C123 114.8(8) y
C124 C125 C126 125.8(8) y
C124 C125 C128 119.2(9) y
C126 C125 C128 114.8(9) y
C127 C126 C125 113.9(7) y
C122 C127 C126 123.8(8) y
C136 C131 C132 118.5(5) y
C136 C131 C100 131.9(5) y
C132 C131 C100 109.3(4) y
C133 C132 C147 132.8(5) y
C133 C132 C131 118.7(5) y
C147 C132 C131 108.5(5) y
C132 C133 C134 122.5(5) y
C135 C134 C133 117.2(5) y
C136 C135 C134 120.0(5) y
C136 C135 C137 121.9(5) y
C134 C135 C137 118.1(5) y
C131 C136 C135 122.9(5) y
C142 C137 C138 120.8(5) y
C142 C137 C135 121.3(5) y
C138 C137 C135 117.7(6) y
C139 C138 C137 117.1(7) y
C140 C139 C138 121.9(6) y
C139 C140 C141 120.2(5) y
C139 C140 C143 119.6(6) y
C141 C140 C143 120.1(6) y
C140 C141 C142 120.0(6) y
C137 C142 C141 119.7(6) y
N116 C143 N115 130.4(6) y
N116 C143 C140 118.7(6) y
N115 C143 C140 110.8(6) y
N118 C144 N117 118.7(6) y
N118 C144 N116 118.0(7) y
N117 C144 N116 123.3(8) y
N117 C145 N119 124.4(5) y
N117 C145 N115 126.5(7) y
N119 C145 N115 109.1(6) y
C151 C146 C147 121.9(5) y
C151 C146 C100 127.6(6) y
C147 C146 C100 110.5(5) y
C148 C147 C132 133.2(6) y
C148 C147 C146 118.1(5) y
C132 C147 C146 108.4(5) y
C147 C148 C149 121.0(6) y
C148 C149 C150 120.1(5) y
C151 C150 C149 122.8(6) y
C151 C150 C152 116.8(6) y
C149 C150 C152 120.2(5) y
C150 C151 C146 115.8(6) y
C157 C152 C153 117.3(6) y
C157 C152 C150 123.6(6) y
C153 C152 C150 118.9(6) y
C152 C153 C154 120.9(7) y
C155 C154 C153 122.7(7) y
C154 C155 C158 122.4(8) y
C154 C155 C156 116.0(6) y
C158 C155 C156 121.5(8) y
C157 C156 C155 115.1(7) y
C152 C157 C156 127.9(7) y
N110 C158 C155 118.6(9) y
N110 C158 N111 122.6(7) y
C155 C158 N111 118.3(8) y
N114 C159 N112 117.3(8) y
N114 C159 N111 119.1(10) y
N112 C159 N111 123.5(10) y
N112 C160 N113 118.7(9) y
N112 C160 N110 127.9(12) y
N113 C160 N110 110.3(12) y
O200 S200 C201 103.6(3) y
O200 S200 C200 103.0(3) y
C201 S200 C200 100.3(3) y
O210 S210 C211 105.6(6) y
O210 S210 C210 104.5(8) y
C211 S210 C210 101.7(8) y
O211 S211 C213 106.2(9) y
O211 S211 C212 105.1(9) y
C213 S211 C212 102.0(8) y
O220 S220 C221 106.6(7) y
O220 S220 C220 106.6(6) y
C221 S220 C220 102.7(7) y
O221 S221 C223 106.5(8) y
O221 S221 C222 105.8(9) y
C223 S221 C222 101.7(8) y
O230 S230 C231 108.8(6) y
O230 S230 C230 104.9(7) y
C231 S230 C230 102.1(7) y
O231 S231 C233 107.2(10) y
O231 S231 C232 104.8(8) y
C233 S231 C232 101.6(9) y
O240 S240 C242 105.3(6) y
O240 S240 C241 106.0(7) y
C242 S240 C241 102.0(7) y
O250 S250 C251 107.2(6) y
O250 S250 C250 104.2(6) y
C251 S250 C250 101.1(6) y
O270 S270 C271 106.7(8) y
O270 S270 C270 104.7(8) y
C271 S270 C270 102.7(8) y
O271 S271 C273 106.1(6) y
O271 S271 C272 105.1(7) y
C273 S271 C272 102.5(6) y
O280 S280 C281 106.4(6) y
O280 S280 C280 105.4(9) y
C281 S280 C280 101.4(8) y
O281 S281 C283 106.0(8) y
O281 S281 C282 106.1(10) y
C283 S281 C282 101.9(9) y
O290 S290 C291 106.7(6) y
O290 S290 C290 105.0(6) y
C291 S290 C290 100.5(6) y
O310 S310 C311 105.8(9) y
O310 S310 C310 105.0(8) y
C311 S310 C310 102.6(8) y
O331 S331 C333 106.3(8) y
O331 S331 C332 104.8(8) y
C333 S331 C332 102.0(8) y

loop_
_geom_bond_atom_site_label_1
_geom_bond_atom_site_label_2
_geom_bond_distance
_geom_bond_publ_flag
N1 C14 1.346(9) y
N1 C15 1.416(10) y
N2 C16 1.368(10) y
N2 C14 1.402(8) y
N3 C16 1.308(10) y
N3 C15 1.325(9) y
N4 C15 1.337(10) y
N5 C16 1.244(8) y
N6 C31 1.307(9) y
N6 C29 1.338(8) y
N7 C29 1.323(8) y
N7 C30 1.373(9) y
N8 C30 1.332(8) y
N8 C31 1.348(9) y
N9 C31 1.422(8) y
N10 C30 1.329(8) y
N11 C44 1.305(11) y
N11 C45 1.368(9) y
N12 C46 1.362(8) y
N12 C44 1.368(11) y
N13 C45 1.271(11) y
N13 C46 1.307(11) y
N14 C45 1.340(12) y
N15 C46 1.371(11) y
N16 C59 1.327(11) y
N16 C60 1.367(10) y
N17 C59 1.282(10) y
N17 C61 1.381(10) y
N18 C61 1.250(10) y
N18 C60 1.383(10) y
N19 C60 1.276(10) y
N20 C61 1.376(10) y
C1 C2 1.503(9) y
C1 C17 1.529(9) y
C1 C48 1.530(7) y
C1 C32 1.555(8) y
C2 C3 1.392(8) y
C2 C7 1.403(8) y
C3 C4 1.369(9) y
C3 C18 1.450(9) y
C4 C5 1.416(9) y
C5 C6 1.400(9) y
C6 C7 1.368(9) y
C6 C8 1.548(9) y
C8 C9 1.335(9) y
C8 C13 1.371(9) y
C9 C10 1.410(9) y
C10 C11 1.339(10) y
C11 C12 1.400(8) y
C11 C14 1.463(9) y
C12 C13 1.301(9) y
C17 C22 1.387(9) y
C17 C18 1.422(9) y
C18 C19 1.397(9) y
C19 C20 1.412(9) y
C20 C21 1.321(9) y
C21 C22 1.420(9) y
C21 C23 1.491(9) y
C23 C28 1.379(8) y
C23 C24 1.443(8) y
C24 C25 1.357(9) y
C25 C26 1.373(8) y
C26 C27 1.453(8) y
C26 C29 1.471(9) y
C27 C28 1.388(9) y
C32 C33 1.338(9) y
C32 C37 1.410(7) y
C33 C34 1.383(8) y
C33 C47 1.455(7) y
C34 C35 1.350(8) y
C35 C36 1.415(9) y
C36 C37 1.349(8) y
C36 C38 1.487(7) y
C38 C39 1.378(9) y
C38 C43 1.424(9) y
C39 C40 1.410(8) y
C40 C41 1.336(10) y
C41 C42 1.314(10) y
C41 C44 1.579(7) y
C42 C43 1.433(8) y
C47 C52 1.396(8) y
C47 C48 1.415(9) y
C48 C49 1.321(8) y
C49 C50 1.422(8) y
C50 C51 1.398(9) y
C50 C53 1.451(8) y
C51 C52 1.392(8) y
C53 C58 1.347(10) y
C53 C54 1.432(8) y
C54 C55 1.372(8) y
C55 C56 1.447(10) y
C56 C57 1.339(9) y
C56 C59 1.512(8) y
C57 C58 1.375(8) y
N110 C158 1.227(13) y
N110 C160 1.453(10) y
N111 C159 1.385(10) y
N111 C158 1.406(13) y
N112 C160 1.172(16) y
N112 C159 1.337(14) y
N113 C160 1.343(17) y
N114 C159 1.268(16) y
N115 C143 1.386(10) y
N115 C145 1.403(8) y
N116 C143 1.265(10) y
N116 C144 1.353(9) y
N117 C145 1.256(10) y
N117 C144 1.315(10) y
N118 C144 1.285(11) y
N119 C145 1.374(9) y
C113 N100 1.282(10) y
C113 N101 1.317(11) y
C113 C110 1.481(12) y
N100 C114 1.357(15) y
C114 N102 1.287(15) y
C114 N103 1.397(14) y
N102 C115 1.330(14) y
C115 N104 1.357(13) y
C115 N101 1.462(13) y
C128 N105 1.292(11) y
C128 N107 1.333(15) y
C128 C125 1.566(15) y
N105 C129 1.336(16) y
C129 N108 1.323(12) y
C129 N106 1.540(19) y
N106 C130 1.329(14) y
C130 N107 1.341(12) y
C130 N109 1.482(17) y
C100 C146 1.497(7) y
C100 C131 1.508(8) y
C100 C101 1.520(10) y
C100 C121 1.559(10) y
C101 C102 1.402(8) y
C101 C106 1.407(10) y
C102 C103 1.301(9) y
C102 C116 1.542(10) y
C103 C104 1.444(10) y
C104 C105 1.420(8) y
C105 C106 1.383(9) y
C105 C107 1.516(11) y
C107 C108 1.364(9) y
C107 C112 1.381(11) y
C108 C109 1.432(12) y
C109 C110 1.382(12) y
C110 C111 1.350(11) y
C111 C112 1.349(11) y
C116 C117 1.355(10) y
C116 C121 1.406(9) y
C117 C118 1.326(11) y
C118 C119 1.383(11) y
C119 C122 1.416(11) y
C119 C120 1.434(11) y
C120 C121 1.333(10) y
C122 C123 1.395(11) y
C122 C127 1.411(11) y
C123 C124 1.383(12) y
C124 C125 1.360(13) y
C125 C126 1.426(13) y
C126 C127 1.423(12) y
C131 C136 1.331(8) y
C131 C132 1.470(8) y
C132 C133 1.326(8) y
C132 C147 1.426(8) y
C133 C134 1.436(8) y
C134 C135 1.393(8) y
C135 C136 1.384(8) y
C135 C137 1.504(8) y
C137 C142 1.377(10) y
C137 C138 1.428(10) y
C138 C139 1.409(8) y
C139 C140 1.355(10) y
C140 C141 1.396(10) y
C140 C143 1.528(7) y
C141 C142 1.398(8) y
C146 C151 1.414(8) y
C146 C147 1.454(9) y
C147 C148 1.361(9) y
C148 C149 1.385(9) y
C149 C150 1.392(9) y
C150 C151 1.391(9) y
C150 C152 1.526(9) y
C152 C157 1.345(10) y
C152 C153 1.374(10) y
C153 C154 1.454(9) y
C154 C155 1.374(12) y
C155 C158 1.405(9) y
C155 C156 1.541(11) y
C156 C157 1.400(8) y
S200 O200 1.551(9) y
S200 C201 1.754(13) y
S200 C200 1.764(11) y
S210 O210 1.537(7) y
S210 C211 1.733(8) y
S210 C210 1.765(9) y
S211 O211 1.533(8) y
S211 C213 1.736(8) y
S211 C212 1.762(9) y
S220 O220 1.530(6) y
S220 C221 1.736(8) y
S220 C220 1.762(8) y
S221 O221 1.526(7) y
S221 C223 1.739(8) y
S221 C222 1.763(9) y
S230 O230 1.522(6) y
S230 C231 1.729(8) y
S230 C230 1.764(8) y
S231 O231 1.526(7) y
S231 C233 1.736(9) y
S231 C232 1.765(9) y
S240 O240 1.529(6) y
S240 C242 1.735(8) y
S240 C241 1.762(8) y
S250 O250 1.525(7) y
S250 C251 1.737(8) y
S250 C250 1.771(8) y
S270 O270 1.525(7) y
S270 C271 1.733(8) y
S270 C270 1.765(8) y
S271 O271 1.524(7) y
S271 C273 1.734(8) y
S271 C272 1.765(8) y
S280 O280 1.526(7) y
S280 C281 1.740(8) y
S280 C280 1.762(9) y
S281 O281 1.527(8) y
S281 C283 1.739(8) y
S281 C282 1.760(9) y
S290 O290 1.527(7) y
S290 C291 1.737(7) y
S290 C290 1.762(8) y
S310 O310 1.526(7) y
S310 C311 1.740(8) y
S310 C310 1.76(3) y
S331 O331 1.533(7) y
S331 C333 1.74(2) y
S331 C332 1.764(8) y

loop_
_geom_hbond_atom_site_label_D
_geom_hbond_atom_site_label_H
_geom_hbond_atom_site_label_A
_geom_hbond_distance_DH
_geom_hbond_distance_HA
_geom_hbond_distance_DA
_geom_hbond_angle_DHA
_geom_hbond_site_symmetry_A
N4 H4A O240 0.88 1.88 2.712(10) 158.1 1_545
N4 H4A N114 0.88 2.64 3.136(13) 116.8 1_545
N4 H4B N18 0.88 2.06 2.932(9) 173.1 1_545
N5 H5B N6 0.88 2.16 3.036(10) 177.1 1_554
N9 H9A N2 0.88 2.22 3.078(9) 165.3 1_556
N9 H9B O230 0.88 1.86 2.741(10) 174.2 1_556
N9 H9B O231 0.88 2.14 2.945(13) 152.2 1_556
N10 H10A O221 0.88 1.91 2.706(13) 149.9 1_556
N10 H10A O220 0.88 2.03 2.827(9) 149.3 1_556
N10 H10B N13 0.88 2.05 2.911(10) 166.7 1_565
N14 H14A N7 0.88 2.41 3.281(8) 172.6 1_545
N15 H15A O220 0.88 2.09 2.892(11) 151.2 1_546
N15 H15A O221 0.88 2.31 3.033(16) 139.3 1_546
N15 H15B O290 0.88 2.22 3.049(16) 157.7 1_556
N19 H19A O270 0.88 1.98 2.860(13) 175.0 1_554
N19 H19A O271 0.88 2.03 2.845(13) 153.2 1_554
N20 H20A N1 0.88 2.14 2.994(10) 163.0 1_565
N113 H11A N107 0.88 2.32 3.171(13) 163.5 1_565
N113 H11B N12 0.88 2.27 3.092(16) 156.0 1_664
N114 H11D O240 0.88 1.95 2.825(15) 170.2 .
N114 H11D N4 0.88 2.66 3.136(13) 115.3 1_565
N118 H11E N100 0.88 2.53 3.401(11) 172.2 1_545
N118 H11F O210 0.88 2.24 3.078(14) 158.7 1_545
N118 H11F O211 0.88 2.46 3.26(2) 152.3 1_545
N119 H11G O280 0.88 2.18 3.015(11) 157.9 1_646
N119 H11G O281 0.88 1.96 2.825(13) 168.9 1_646
N119 H11H O250 0.88 2.14 3.006(13) 167.2 1_655
N103 H10C O280 0.88 2.02 2.830(13) 152.5 1_656
N103 H10C O281 0.88 2.01 2.710(17) 135.9 1_656
N103 H10D N117 0.88 2.12 2.948(13) 156.9 1_565
N104 H10F N105 0.88 2.23 3.082(10) 163.3 1_556
N108 H10G N101 0.88 2.24 3.099(12) 164.2 1_554
N108 H10H O200 0.88 2.09 2.931(11) 160.3 1_654
